data_4079336
loop_
_publ_author_name
'Lo, Yih-Hsing'
'Wang, Tsang-Hsiu'
'Lee, Chia-Yi'
'Feng, Ying-Hsuan'

_publ_section_title
;
 Preparation, Characterization, and Reactivity of Azido Complex Containing
 a Tp(tBuNC)(PPh3)Ru Fragment and Ruthenium-Catalyzed Cycloaddition of
 Organic Azides with Alkynes in Organic and Aqueous Media
;
_journal_issue 19
_journal_name_full Organometallics
_journal_page_first 6887
_journal_paper_doi 10.1021/om300687a
_journal_volume 31
_journal_year 2012
_chemical_formula_moiety 'C36 H40 B F6 N7 O P2 Ru'
_chemical_formula_sum 'C36 H40 B F6 N7 O P2 Ru'
_chemical_formula_weight 874.57
_chemical_name_systematic
;
 ?
;
_space_group_IT_number 14
_symmetry_cell_setting monoclinic
_symmetry_space_group_name_Hall '-P 2ybc'
_symmetry_space_group_name_H-M 'P 1 21/c 1'
_atom_sites_solution_hydrogens geom
_atom_sites_solution_primary direct
_atom_sites_solution_secondary difmap
_audit_creation_method SHELXL-97
_cell_angle_alpha 90.00
_cell_angle_beta 91.8560(10)
_cell_angle_gamma 90.00
_cell_formula_units_Z 4
_cell_length_a 10.63080(10)
_cell_length_b 21.9750(3)
_cell_length_c 18.3342(2)
_cell_measurement_reflns_used 36879
_cell_measurement_temperature 200(2)
_cell_measurement_theta_max 25.028
_cell_measurement_theta_min 2.037
_cell_volume 4280.84(8)
_computing_cell_refinement 'HKL Scalepack (Otwinowski & Minor 1997)'
_computing_data_collection 'Collect (Nonius BV, 1997-2000)'
_computing_data_reduction 'HKL Denzo and Scalepack'
_computing_molecular_graphics 'Ortep-3 for Windows (Farrugia, 1997)'
_computing_publication_material 'WinGX publication routines (Farrugia, 1999)'
_computing_structure_refinement 'SHELXL-97 (Sheldrick, 1997)'
_computing_structure_solution 'SHELXS-86 (Sheldrick, 1986)'
_diffrn_ambient_temperature 200(2)
_diffrn_detector_area_resol_mean 9
_diffrn_measured_fraction_theta_full 0.999
_diffrn_measured_fraction_theta_max 0.999
_diffrn_measurement_device_type KappaCCD
_diffrn_measurement_method 'CCD rotation images, thick slices'
_diffrn_radiation_monochromator graphite
_diffrn_radiation_source 'fine-focus sealed tube'
_diffrn_radiation_type MoK\a
_diffrn_radiation_wavelength 0.71073
_diffrn_reflns_av_R_equivalents 0.0631
_diffrn_reflns_av_sigmaI/netI 0.0371
_diffrn_reflns_limit_h_max 12
_diffrn_reflns_limit_h_min -12
_diffrn_reflns_limit_k_max 26
_diffrn_reflns_limit_k_min -24
_diffrn_reflns_limit_l_max 21
_diffrn_reflns_limit_l_min -21
_diffrn_reflns_number 38941
_diffrn_reflns_theta_full 25.03
_diffrn_reflns_theta_max 25.03
_diffrn_reflns_theta_min 2.13
_exptl_absorpt_coefficient_mu 0.503
_exptl_absorpt_correction_T_max 0.9686
_exptl_absorpt_correction_T_min 0.7679
_exptl_absorpt_correction_type multi-scan
_exptl_absorpt_process_details
;
 ?
;
_exptl_crystal_colour colorless
_exptl_crystal_density_diffrn 1.357
_exptl_crystal_density_method 'not measured'
_exptl_crystal_description prism
_exptl_crystal_F_000 1784
_exptl_crystal_size_max 0.57
_exptl_crystal_size_mid 0.4
_exptl_crystal_size_min 0.08
_refine_diff_density_max 1.316
_refine_diff_density_min -1.109
_refine_diff_density_rms 0.218
_refine_ls_extinction_method none
_refine_ls_goodness_of_fit_ref 1.071
_refine_ls_hydrogen_treatment fixed
_refine_ls_matrix_type full
_refine_ls_number_parameters 487
_refine_ls_number_reflns 7562
_refine_ls_number_restraints 0
_refine_ls_restrained_S_all 1.071
_refine_ls_R_factor_all 0.0660
_refine_ls_R_factor_gt 0.0546
_refine_ls_shift/su_max 0.016
_refine_ls_shift/su_mean 0.001
_refine_ls_structure_factor_coef Fsqd
_refine_ls_weighting_details 'calc w=1/[\s^2^(Fo^2^)+(0.1047P)^2^+6.6889P] where P=(Fo^2^+2Fc^2^)/3'
_refine_ls_weighting_scheme calc
_refine_ls_wR_factor_gt 0.1604
_refine_ls_wR_factor_ref 0.1700
_reflns_number_gt 6413
_reflns_number_total 7562
_reflns_threshold_expression >2sigma(I)
_cod_data_source_file om300687a_si_003.cif
_cod_data_source_block 11
_cod_original_sg_symbol_H-M 'P 21/c'
_cod_database_code 4079336

loop_
_symmetry_equiv_pos_as_xyz
'x, y, z'
'-x, y+1/2, -z+1/2'
'-x, -y, -z'
'x, -y-1/2, z-1/2'

loop_
_atom_site_label
_atom_site_type_symbol
_atom_site_fract_x
_atom_site_fract_y
_atom_site_fract_z
_atom_site_U_iso_or_equiv
_atom_site_adp_type
_atom_site_occupancy
_atom_site_symmetry_multiplicity
_atom_site_calc_flag
_atom_site_refinement_flags
C1 C 0.5564(5) 0.1726(2) 0.0644(3) 0.0472(12) Uani 1 1 d .
H1 H 0.6430 0.1622 0.0626 0.057 Uiso 1 1 calc R
C2 C 0.4886(6) 0.2069(3) 0.0115(3) 0.0619(15) Uani 1 1 d .
H2 H 0.5200 0.2242 -0.0318 0.074 Uiso 1 1 calc R
C3 C 0.3694(6) 0.2101(2) 0.0351(3) 0.0509(13) Uani 1 1 d .
H3 H 0.3008 0.2298 0.0105 0.061 Uiso 1 1 calc R
C4 C 0.2896(4) 0.0087(2) 0.1765(2) 0.0368(10) Uani 1 1 d .
H4 H 0.3380 -0.0260 0.1902 0.044 Uiso 1 1 calc R
C5 C 0.1701(5) 0.0068(2) 0.1458(3) 0.0467(12) Uani 1 1 d .
H5 H 0.1204 -0.0282 0.1354 0.056 Uiso 1 1 calc R
C6 C 0.1382(4) 0.0664(2) 0.1334(3) 0.0438(11) Uani 1 1 d .
H6 H 0.0615 0.0803 0.1111 0.053 Uiso 1 1 calc R
C7 C 0.4067(5) 0.21690(19) 0.3200(2) 0.0365(10) Uani 1 1 d .
H7 H 0.4749 0.2161 0.3548 0.044 Uiso 1 1 calc R
C8 C 0.3035(5) 0.2536(2) 0.3251(3) 0.0444(11) Uani 1 1 d .
H8 H 0.2858 0.2815 0.3630 0.053 Uiso 1 1 calc R
C9 C 0.2309(4) 0.2413(2) 0.2633(3) 0.0427(11) Uani 1 1 d .
H9 H 0.1528 0.2600 0.2504 0.051 Uiso 1 1 calc R
C10 C 0.5963(4) 0.0458(2) 0.1659(2) 0.0323(9) Uani 1 1 d .
C11 C 0.7161(5) -0.0296(2) 0.0843(3) 0.0454(11) Uani 1 1 d .
C12 C 0.6416(7) -0.0373(4) 0.0117(4) 0.093(3) Uani 1 1 d .
H12A H 0.6350 0.0021 -0.0131 0.139 Uiso 1 1 calc R
H12B H 0.5572 -0.0526 0.0212 0.139 Uiso 1 1 calc R
H12C H 0.6853 -0.0662 -0.0193 0.139 Uiso 1 1 calc R
C13 C 0.8398(6) 0.0003(3) 0.0701(4) 0.0727(19) Uani 1 1 d .
H13A H 0.8248 0.0392 0.0451 0.109 Uiso 1 1 calc R
H13B H 0.8898 -0.0262 0.0394 0.109 Uiso 1 1 calc R
H13C H 0.8856 0.0076 0.1165 0.109 Uiso 1 1 calc R
C14 C 0.7276(9) -0.0888(3) 0.1224(5) 0.096(3) Uani 1 1 d .
H14A H 0.6436 -0.1059 0.1290 0.144 Uiso 1 1 calc R
H14B H 0.7698 -0.0828 0.1702 0.144 Uiso 1 1 calc R
H14C H 0.7771 -0.1168 0.0932 0.144 Uiso 1 1 calc R
C15 C 0.3851(4) 0.08667(19) 0.3880(2) 0.0311(9) Uani 1 1 d .
C16 C 0.2618(4) 0.0904(2) 0.3588(2) 0.0351(10) Uani 1 1 d .
H16 H 0.2433 0.0751 0.3113 0.042 Uiso 1 1 calc R
C17 C 0.1680(5) 0.1157(2) 0.3980(3) 0.0467(12) Uani 1 1 d .
H17 H 0.0852 0.1179 0.3772 0.056 Uiso 1 1 calc R
C18 C 0.1919(5) 0.1382(2) 0.4677(3) 0.0468(12) Uani 1 1 d .
H18 H 0.1265 0.1564 0.4943 0.056 Uiso 1 1 calc R
C19 C 0.3130(5) 0.1337(2) 0.4981(3) 0.0436(11) Uani 1 1 d .
H19 H 0.3302 0.1484 0.5461 0.052 Uiso 1 1 calc R
C20 C 0.4092(5) 0.10792(19) 0.4587(2) 0.0359(10) Uani 1 1 d .
H20 H 0.4916 0.1048 0.4800 0.043 Uiso 1 1 calc R
C21 C 0.4843(4) -0.02387(19) 0.3289(2) 0.0307(9) Uani 1 1 d .
C22 C 0.3897(4) -0.0518(2) 0.3669(3) 0.0406(10) Uani 1 1 d .
H22 H 0.3331 -0.0277 0.3936 0.049 Uiso 1 1 calc R
C23 C 0.3767(6) -0.1149(2) 0.3662(3) 0.0521(13) Uani 1 1 d .
H23 H 0.3106 -0.1336 0.3917 0.063 Uiso 1 1 calc R
C24 C 0.4595(5) -0.1500(2) 0.3288(3) 0.0528(13) Uani 1 1 d .
H24 H 0.4514 -0.1931 0.3286 0.063 Uiso 1 1 calc R
C25 C 0.5552(6) -0.1225(2) 0.2910(3) 0.0518(13) Uani 1 1 d .
H25 H 0.6125 -0.1468 0.2650 0.062 Uiso 1 1 calc R
C26 C 0.5678(5) -0.0601(2) 0.2907(3) 0.0435(11) Uani 1 1 d .
H26 H 0.6335 -0.0416 0.2645 0.052 Uiso 1 1 calc R
C27 C 0.6517(4) 0.06559(19) 0.3896(2) 0.0301(9) Uani 1 1 d .
C28 C 0.7039(4) 0.0161(2) 0.4264(2) 0.0371(10) Uani 1 1 d .
H28 H 0.6682 -0.0232 0.4194 0.045 Uiso 1 1 calc R
C29 C 0.8074(4) 0.0233(2) 0.4733(3) 0.0427(11) Uani 1 1 d .
H29 H 0.8419 -0.0109 0.4984 0.051 Uiso 1 1 calc R
C30 C 0.8610(5) 0.0801(2) 0.4839(3) 0.0447(11) Uani 1 1 d .
H30 H 0.9330 0.0848 0.5155 0.054 Uiso 1 1 calc R
C31 C 0.8089(5) 0.1299(2) 0.4482(3) 0.0461(12) Uani 1 1 d .
H31 H 0.8444 0.1691 0.4559 0.055 Uiso 1 1 calc R
C32 C 0.7056(5) 0.1228(2) 0.4016(3) 0.0400(11) Uani 1 1 d .
H32 H 0.6707 0.1573 0.3772 0.048 Uiso 1 1 calc R
C33 C 0.6647(4) 0.1524(2) 0.2331(2) 0.0356(10) Uani 1 1 d .
C34 C 0.7968(5) 0.1297(3) 0.2277(3) 0.0526(13) Uani 1 1 d .
H34A H 0.8135 0.1170 0.1771 0.063 Uiso 1 1 calc R
H34B H 0.8118 0.0945 0.2606 0.063 Uiso 1 1 calc R
C35 C 0.8812(6) 0.1835(3) 0.2507(4) 0.0689(17) Uani 1 1 d .
H35A H 0.9086 0.1804 0.3027 0.083 Uiso 1 1 calc R
H35B H 0.9562 0.1860 0.2203 0.083 Uiso 1 1 calc R
C36 C 0.7957(6) 0.2372(3) 0.2379(5) 0.077(2) Uani 1 1 d .
H36A H 0.8098 0.2560 0.1898 0.092 Uiso 1 1 calc R
H36B H 0.8094 0.2684 0.2764 0.092 Uiso 1 1 calc R
Ru1 Ru 0.50591(3) 0.109425(14) 0.216903(17) 0.02691(14) Uani 1 1 d .
P1 P 0.51005(10) 0.05888(5) 0.33012(5) 0.0267(2) Uani 1 1 d .
P2 P 0.9115(3) 0.17796(9) 0.95452(14) 0.0975(7) Uani 1 1 d .
N1 N 0.4800(4) 0.15723(17) 0.11687(19) 0.0365(8) Uani 1 1 d .
N2 N 0.3643(4) 0.18083(17) 0.0992(2) 0.0389(9) Uani 1 1 d .
N3 N 0.3280(3) 0.06618(16) 0.18430(18) 0.0322(8) Uani 1 1 d .
N4 N 0.2332(3) 0.10185(17) 0.1578(2) 0.0358(8) Uani 1 1 d .
N5 N 0.3997(3) 0.18254(16) 0.26038(19) 0.0336(8) Uani 1 1 d .
N6 N 0.2886(3) 0.19854(17) 0.2244(2) 0.0369(8) Uani 1 1 d .
N7 N 0.6445(4) 0.01115(18) 0.1295(2) 0.0396(9) Uani 1 1 d .
O1 O 0.6673(3) 0.21123(16) 0.2407(2) 0.0562(9) Uani 1 1 d .
B1 B 0.2523(5) 0.1709(2) 0.1494(3) 0.0395(12) Uani 1 1 d .
H1A H 0.1744 0.1905 0.1284 0.047 Uiso 1 1 calc R
F1 F 1.0085(12) 0.1323(5) 0.9780(5) 0.263(7) Uani 1 1 d .
F2 F 0.9415(10) 0.1601(5) 0.8745(4) 0.219(4) Uani 1 1 d .
F3 F 0.7996(6) 0.2201(3) 0.9328(5) 0.177(3) Uani 1 1 d .
F4 F 0.8741(7) 0.1832(5) 1.0344(4) 0.189(4) Uani 1 1 d .
F5 F 0.9952(7) 0.2297(3) 0.9510(7) 0.237(5) Uani 1 1 d .
F6 F 0.7996(10) 0.1254(3) 0.9504(5) 0.196(4) Uani 1 1 d .

loop_
_atom_site_aniso_label
_atom_site_aniso_U_11
_atom_site_aniso_U_22
_atom_site_aniso_U_33
_atom_site_aniso_U_23
_atom_site_aniso_U_13
_atom_site_aniso_U_12
C1 0.057(3) 0.048(3) 0.037(2) 0.013(2) 0.009(2) -0.003(2)
C2 0.083(4) 0.060(4) 0.043(3) 0.022(3) 0.004(3) -0.002(3)
C3 0.072(4) 0.040(3) 0.039(3) 0.013(2) -0.010(2) 0.006(2)
C4 0.044(3) 0.031(2) 0.035(2) -0.0038(19) 0.0028(19) -0.0040(19)
C5 0.045(3) 0.042(3) 0.052(3) -0.005(2) -0.007(2) -0.007(2)
C6 0.037(2) 0.046(3) 0.048(3) -0.005(2) -0.006(2) 0.000(2)
C7 0.052(3) 0.023(2) 0.034(2) -0.0007(18) -0.0019(19) -0.0014(19)
C8 0.063(3) 0.026(2) 0.045(3) -0.007(2) 0.007(2) 0.005(2)
C9 0.040(3) 0.030(2) 0.058(3) -0.001(2) 0.010(2) 0.011(2)
C10 0.035(2) 0.029(2) 0.033(2) 0.0065(19) -0.0004(18) -0.0030(18)
C11 0.049(3) 0.036(3) 0.051(3) -0.009(2) 0.016(2) 0.004(2)
C12 0.081(5) 0.129(7) 0.068(4) -0.038(5) 0.005(4) -0.011(5)
C13 0.056(4) 0.065(4) 0.099(5) -0.020(4) 0.029(3) -0.005(3)
C14 0.139(7) 0.046(4) 0.107(6) 0.009(4) 0.071(5) 0.026(4)
C15 0.040(2) 0.022(2) 0.032(2) 0.0017(17) 0.0076(18) 0.0020(18)
C16 0.037(2) 0.034(2) 0.034(2) 0.0029(19) 0.0017(18) -0.0001(19)
C17 0.038(3) 0.044(3) 0.059(3) 0.011(2) 0.011(2) 0.007(2)
C18 0.054(3) 0.033(3) 0.055(3) -0.004(2) 0.025(2) 0.005(2)
C19 0.063(3) 0.032(2) 0.036(2) -0.005(2) 0.012(2) -0.001(2)
C20 0.045(3) 0.027(2) 0.035(2) 0.0020(18) 0.0014(19) 0.0009(18)
C21 0.039(2) 0.023(2) 0.030(2) 0.0019(16) 0.0004(17) 0.0029(17)
C22 0.042(3) 0.032(2) 0.048(3) 0.000(2) 0.008(2) -0.001(2)
C23 0.059(3) 0.034(3) 0.064(3) -0.001(2) 0.009(3) -0.015(2)
C24 0.073(4) 0.024(2) 0.061(3) 0.000(2) -0.002(3) -0.008(2)
C25 0.077(4) 0.031(3) 0.047(3) -0.005(2) 0.009(3) 0.012(3)
C26 0.061(3) 0.033(2) 0.038(2) 0.003(2) 0.013(2) 0.003(2)
C27 0.033(2) 0.029(2) 0.028(2) 0.0008(17) 0.0027(16) -0.0015(17)
C28 0.036(2) 0.035(2) 0.040(2) 0.002(2) 0.0018(19) -0.0005(19)
C29 0.041(3) 0.045(3) 0.042(3) 0.010(2) -0.006(2) 0.002(2)
C30 0.041(3) 0.051(3) 0.041(3) 0.006(2) -0.007(2) -0.008(2)
C31 0.045(3) 0.042(3) 0.050(3) -0.002(2) -0.011(2) -0.015(2)
C32 0.044(3) 0.032(2) 0.044(3) 0.006(2) -0.007(2) -0.002(2)
C33 0.041(2) 0.030(2) 0.036(2) 0.0042(18) 0.0022(18) -0.0010(19)
C34 0.036(3) 0.052(3) 0.070(4) 0.003(3) 0.003(2) -0.003(2)
C35 0.048(3) 0.063(4) 0.096(5) 0.005(3) 0.004(3) -0.017(3)
C36 0.056(4) 0.053(4) 0.122(6) 0.009(4) -0.007(4) -0.021(3)
Ru1 0.0305(2) 0.0227(2) 0.0276(2) 0.00183(12) 0.00096(14) 0.00145(12)
P1 0.0300(5) 0.0232(5) 0.0269(5) 0.0015(4) 0.0007(4) 0.0005(4)
P2 0.1282(19) 0.0517(11) 0.1147(17) 0.0058(11) 0.0394(14) 0.0250(12)
N1 0.045(2) 0.0310(19) 0.0333(19) 0.0043(16) -0.0021(16) 0.0020(16)
N2 0.049(2) 0.031(2) 0.036(2) 0.0029(16) -0.0063(16) 0.0061(17)
N3 0.0359(19) 0.0299(19) 0.0307(18) -0.0009(15) -0.0007(14) 0.0025(15)
N4 0.033(2) 0.037(2) 0.037(2) -0.0054(16) -0.0037(15) 0.0028(16)
N5 0.039(2) 0.0265(18) 0.0347(19) 0.0040(15) -0.0006(15) 0.0032(15)
N6 0.036(2) 0.0301(19) 0.044(2) 0.0013(16) -0.0025(16) 0.0017(16)
N7 0.043(2) 0.037(2) 0.039(2) -0.0043(18) 0.0083(17) 0.0048(17)
O1 0.051(2) 0.036(2) 0.081(3) 0.0026(18) -0.0022(18) -0.0099(16)
B1 0.042(3) 0.034(3) 0.043(3) 0.002(2) -0.005(2) 0.010(2)
F1 0.365(14) 0.247(10) 0.184(8) 0.095(7) 0.120(8) 0.228(10)
F2 0.265(10) 0.270(11) 0.125(5) -0.039(6) 0.043(6) 0.089(9)
F3 0.127(5) 0.093(4) 0.311(11) -0.025(5) 0.005(6) 0.024(4)
F4 0.139(5) 0.290(10) 0.142(5) -0.088(6) 0.070(4) -0.066(6)
F5 0.131(6) 0.116(5) 0.468(17) 0.046(8) 0.076(8) -0.045(4)
F6 0.290(11) 0.085(4) 0.215(8) -0.021(5) 0.033(8) -0.031(6)

loop_
_atom_type_symbol
_atom_type_description
_atom_type_scat_dispersion_real
_atom_type_scat_dispersion_imag
_atom_type_scat_source
C C 0.0033 0.0016 'International Tables Vol C Tables 4.2.6.8 and 6.1.1.4'
H H 0.0000 0.0000 'International Tables Vol C Tables 4.2.6.8 and 6.1.1.4'
Ru Ru -1.2594 0.8363 'International Tables Vol C Tables 4.2.6.8 and 6.1.1.4'
P P 0.1023 0.0942 'International Tables Vol C Tables 4.2.6.8 and 6.1.1.4'
N N 0.0061 0.0033 'International Tables Vol C Tables 4.2.6.8 and 6.1.1.4'
O O 0.0106 0.0060 'International Tables Vol C Tables 4.2.6.8 and 6.1.1.4'
B B 0.0013 0.0007 'International Tables Vol C Tables 4.2.6.8 and 6.1.1.4'
F F 0.0171 0.0103 'International Tables Vol C Tables 4.2.6.8 and 6.1.1.4'

loop_
_geom_angle_atom_site_label_1
_geom_angle_atom_site_label_2
_geom_angle_atom_site_label_3
_geom_angle
N1 C1 C2 109.0(5)
N1 C1 H1 125.5
C2 C1 H1 125.5
C3 C2 C1 105.7(5)
C3 C2 H2 127.2
C1 C2 H2 127.2
N2 C3 C2 108.7(5)
N2 C3 H3 125.7
C2 C3 H3 125.7
N3 C4 C5 110.5(4)
N3 C4 H4 124.8
C5 C4 H4 124.8
C4 C5 C6 105.0(4)
C4 C5 H5 127.5
C6 C5 H5 127.5
N4 C6 C5 108.7(4)
N4 C6 H6 125.7
C5 C6 H6 125.7
N5 C7 C8 111.7(4)
N5 C7 H7 124.2
C8 C7 H7 124.2
C9 C8 C7 104.9(4)
C9 C8 H8 127.6
C7 C8 H8 127.6
N6 C9 C8 108.8(4)
N6 C9 H9 125.6
C8 C9 H9 125.6
N7 C10 Ru1 172.9(4)
N7 C11 C14 108.1(4)
N7 C11 C13 107.9(4)
C14 C11 C13 114.1(6)
N7 C11 C12 107.3(5)
C14 C11 C12 110.2(6)
C13 C11 C12 109.1(5)
C11 C12 H12A 109.5
C11 C12 H12B 109.5
H12A C12 H12B 109.5
C11 C12 H12C 109.5
H12A C12 H12C 109.5
H12B C12 H12C 109.5
C11 C13 H13A 109.5
C11 C13 H13B 109.5
H13A C13 H13B 109.5
C11 C13 H13C 109.5
H13A C13 H13C 109.5
H13B C13 H13C 109.5
C11 C14 H14A 109.5
C11 C14 H14B 109.5
H14A C14 H14B 109.5
C11 C14 H14C 109.5
H14A C14 H14C 109.5
H14B C14 H14C 109.5
C20 C15 C16 118.5(4)
C20 C15 P1 122.4(3)
C16 C15 P1 119.0(3)
C17 C16 C15 120.8(4)
C17 C16 H16 119.6
C15 C16 H16 119.6
C18 C17 C16 121.0(5)
C18 C17 H17 119.5
C16 C17 H17 119.5
C17 C18 C19 119.0(4)
C17 C18 H18 120.5
C19 C18 H18 120.5
C20 C19 C18 120.5(4)
C20 C19 H19 119.8
C18 C19 H19 119.8
C15 C20 C19 120.2(4)
C15 C20 H20 119.9
C19 C20 H20 119.9
C22 C21 C26 118.9(4)
C22 C21 P1 122.9(3)
C26 C21 P1 118.2(3)
C21 C22 C23 120.7(5)
C21 C22 H22 119.6
C23 C22 H22 119.6
C24 C23 C22 119.9(5)
C24 C23 H23 120.1
C22 C23 H23 120.1
C23 C24 C25 119.9(5)
C23 C24 H24 120.1
C25 C24 H24 120.1
C26 C25 C24 120.6(5)
C26 C25 H25 119.7
C24 C25 H25 119.7
C25 C26 C21 120.1(5)
C25 C26 H26 119.9
C21 C26 H26 119.9
C28 C27 C32 118.3(4)
C28 C27 P1 122.2(3)
C32 C27 P1 119.4(3)
C29 C28 C27 120.6(4)
C29 C28 H28 119.7
C27 C28 H28 119.7
C28 C29 C30 120.5(4)
C28 C29 H29 119.7
C30 C29 H29 119.7
C31 C30 C29 119.4(4)
C31 C30 H30 120.3
C29 C30 H30 120.3
C30 C31 C32 120.2(5)
C30 C31 H31 119.9
C32 C31 H31 119.9
C31 C32 C27 120.9(4)
C31 C32 H32 119.5
C27 C32 H32 119.5
O1 C33 C34 108.8(4)
O1 C33 Ru1 120.9(3)
C34 C33 Ru1 129.7(4)
C33 C34 C35 105.4(5)
C33 C34 H34A 110.7
C35 C34 H34A 110.7
C33 C34 H34B 110.7
C35 C34 H34B 110.7
H34A C34 H34B 108.8
C36 C35 C34 102.6(5)
C36 C35 H35A 111.3
C34 C35 H35A 111.3
C36 C35 H35B 111.3
C34 C35 H35B 111.3
H35A C35 H35B 109.2
C35 C36 O1 104.2(5)
C35 C36 H36A 110.9
O1 C36 H36A 110.9
C35 C36 H36B 110.9
O1 C36 H36B 110.9
H36A C36 H36B 108.9
C10 Ru1 C33 88.98(18)
C10 Ru1 N1 89.59(16)
C33 Ru1 N1 88.80(16)
C10 Ru1 N5 173.34(15)
C33 Ru1 N5 92.55(16)
N1 Ru1 N5 83.96(14)
C10 Ru1 N3 89.59(15)
C33 Ru1 N3 172.47(16)
N1 Ru1 N3 83.80(14)
N5 Ru1 N3 88.05(13)
C10 Ru1 P1 95.10(12)
C33 Ru1 P1 95.92(13)
N1 Ru1 P1 173.39(11)
N5 Ru1 P1 91.20(10)
N3 Ru1 P1 91.57(9)
C15 P1 C27 103.02(19)
C15 P1 C21 103.07(19)
C27 P1 C21 101.87(19)
C15 P1 Ru1 111.12(14)
C27 P1 Ru1 118.53(14)
C21 P1 Ru1 117.21(13)
F5 P2 F1 96.9(7)
F5 P2 F4 99.4(6)
F1 P2 F4 88.5(5)
F5 P2 F3 89.3(4)
F1 P2 F3 173.6(6)
F4 P2 F3 88.9(5)
F5 P2 F2 90.6(7)
F1 P2 F2 86.7(5)
F4 P2 F2 169.4(6)
F3 P2 F2 95.0(5)
F5 P2 F6 170.8(6)
F1 P2 F6 91.9(7)
F4 P2 F6 83.5(4)
F3 P2 F6 82.0(5)
F2 P2 F6 87.2(6)
C1 N1 N2 107.4(4)
C1 N1 Ru1 133.6(3)
N2 N1 Ru1 119.0(3)
C3 N2 N1 109.2(4)
C3 N2 B1 130.1(4)
N1 N2 B1 120.7(3)
C4 N3 N4 106.7(4)
C4 N3 Ru1 134.6(3)
N4 N3 Ru1 118.3(3)
N3 N4 C6 109.1(4)
N3 N4 B1 120.5(4)
C6 N4 B1 129.7(4)
C7 N5 N6 105.8(4)
C7 N5 Ru1 136.0(3)
N6 N5 Ru1 117.9(3)
C9 N6 N5 108.9(4)
C9 N6 B1 130.2(4)
N5 N6 B1 120.8(4)
C10 N7 C11 174.8(5)
C33 O1 C36 113.3(4)
N4 B1 N6 109.3(4)
N4 B1 N2 107.8(4)
N6 B1 N2 107.5(4)
N4 B1 H1A 110.7
N6 B1 H1A 110.7
N2 B1 H1A 110.7

loop_
_geom_bond_atom_site_label_1
_geom_bond_atom_site_label_2
_geom_bond_distance
C1 N1 1.323(6)
C1 C2 1.408(8)
C1 H1 0.9500
C2 C3 1.355(8)
C2 H2 0.9500
C3 N2 1.341(6)
C3 H3 0.9500
C4 N3 1.333(6)
C4 C5 1.373(7)
C4 H4 0.9500
C5 C6 1.370(7)
C5 H5 0.9500
C6 N4 1.340(6)
C6 H6 0.9500
C7 N5 1.329(6)
C7 C8 1.368(7)
C7 H7 0.9500
C8 C9 1.377(7)
C8 H8 0.9500
C9 N6 1.341(6)
C9 H9 0.9500
C10 N7 1.144(6)
C10 Ru1 1.952(5)
C11 N7 1.452(6)
C11 C14 1.479(8)
C11 C13 1.502(8)
C11 C12 1.536(9)
C12 H12A 0.9800
C12 H12B 0.9800
C12 H12C 0.9800
C13 H13A 0.9800
C13 H13B 0.9800
C13 H13C 0.9800
C14 H14A 0.9800
C14 H14B 0.9800
C14 H14C 0.9800
C15 C20 1.393(6)
C15 C16 1.401(6)
C15 P1 1.831(4)
C16 C17 1.366(7)
C16 H16 0.9500
C17 C18 1.385(8)
C17 H17 0.9500
C18 C19 1.389(8)
C18 H18 0.9500
C19 C20 1.392(7)
C19 H19 0.9500
C20 H20 0.9500
C21 C22 1.385(6)
C21 C26 1.398(6)
C21 P1 1.839(4)
C22 C23 1.393(6)
C22 H22 0.9500
C23 C24 1.371(8)
C23 H23 0.9500
C24 C25 1.389(8)
C24 H24 0.9500
C25 C26 1.377(7)
C25 H25 0.9500
C26 H26 0.9500
C27 C28 1.387(6)
C27 C32 1.395(6)
C27 P1 1.836(4)
C28 C29 1.383(6)
C28 H28 0.9500
C29 C30 1.382(7)
C29 H29 0.9500
C30 C31 1.381(7)
C30 H30 0.9500
C31 C32 1.379(7)
C31 H31 0.9500
C32 H32 0.9500
C33 O1 1.301(6)
C33 C34 1.497(7)
C33 Ru1 1.948(4)
C34 C35 1.536(8)
C34 H34A 0.9900
C34 H34B 0.9900
C35 C36 1.504(9)
C35 H35A 0.9900
C35 H35B 0.9900
C36 O1 1.482(7)
C36 H36A 0.9900
C36 H36B 0.9900
Ru1 N1 2.124(3)
Ru1 N5 2.133(4)
Ru1 N3 2.183(4)
Ru1 P1 2.3534(10)
P2 F5 1.446(7)
P2 F1 1.493(7)
P2 F4 1.535(6)
P2 F3 1.550(7)
P2 F2 1.562(7)
P2 F6 1.658(9)
N1 N2 1.365(5)
N2 B1 1.545(7)
N3 N4 1.354(5)
N4 B1 1.538(6)
N5 N6 1.380(5)
N6 B1 1.541(6)
B1 H1A 1.0000
